data_1544626
loop_
_publ_author_name
'Sebbar, Nada Kheira'
'Ellouz, Mohamed'
'Boulhaoua, Mohammed'
'Ouzidan, Younes'
'Essassi, El Mokhtar'
'Mague, Joel T.'

_publ_section_title
;
 (2<i>Z</i>)-2-Benzylidene-4-[(1-benzyl-1<i>H</i>-1,2,3-triazol-4-yl)methyl]-3,4-dihydro-2<i>H</i>-1,4-benzothiazin-3-one
;
_journal_coeditor_code TK4023
_journal_issue 11
_journal_name_full IUCrData
_journal_page_first x161823
_journal_paper_doi 10.1107/S241431461601823X
_journal_volume 1
_journal_year 2016
_chemical_formula_iupac 'C25 H20 N4 O S'
_chemical_formula_moiety 'C25 H20 N4 O S'
_chemical_formula_sum 'C25 H20 N4 O S'
_chemical_formula_weight 424.51
_chemical_name_systematic
(2<i>Z</i>)-2-Benzylidene-4-[(1-benzyl-1<i>H</i>-1,2,3-triazol-4-yl)methyl]-3,4-dihydro-2<i>H</i>-1,4-benzothiazin-3-one
_space_group_crystal_system monoclinic
_space_group_IT_number 14
_space_group_name_Hall '-P 2ybc'
_space_group_name_H-M_alt 'P 1 21/c 1'
_symmetry_space_group_name_Hall '-P 2ybc'
_symmetry_space_group_name_H-M 'P 1 21/c 1'
_atom_sites_solution_hydrogens geom
_atom_sites_solution_primary direct
_atom_sites_solution_secondary difmap
_audit_creation_method SHELXL-2014/7
_cell_angle_alpha 90
_cell_angle_beta 100.2340(10)
_cell_angle_gamma 90
_cell_formula_units_Z 4
_cell_length_a 21.8833(8)
_cell_length_b 5.7007(2)
_cell_length_c 16.8054(6)
_cell_measurement_reflns_used 9969
_cell_measurement_temperature 150.(2)
_cell_measurement_theta_max 72.3115
_cell_measurement_theta_min 3.6476
_cell_volume 2063.12(13)
_computing_cell_refinement
;
<i>SAINT</i> (Bruker, 2016)
;
_computing_data_collection
;
<i>APEX3</i> (Bruker, 2016)
;
_computing_data_reduction
;
<i>SAINT</i> (Bruker, 2016)
;
_computing_molecular_graphics
;
<i>DIAMOND</i> (Brandenburg & Putz, 2012)
;
_computing_publication_material
;
<i>SHELXTL</i> (Sheldrick, 2008<i>b</i>)
;
_computing_structure_refinement
;
<i>SHELXL2014</i> (Sheldrick, 2015b)
;
_computing_structure_solution
;
<i>SHELXT</i> (Sheldrick, 2015a)
;
_diffrn_ambient_temperature 150(2)
_diffrn_detector_area_resol_mean 10.4167
_diffrn_measured_fraction_theta_full 0.997
_diffrn_measured_fraction_theta_max 0.993
_diffrn_measurement_device_type 'Bruker D8 VENTURE PHOTON 100 CMOS'
_diffrn_measurement_method '\w scans'
_diffrn_radiation_monochromator mirror
_diffrn_radiation_type CuK\a
_diffrn_radiation_wavelength 1.54178
_diffrn_reflns_av_R_equivalents 0.0460
_diffrn_reflns_limit_h_max 26
_diffrn_reflns_limit_h_min -27
_diffrn_reflns_limit_k_max 6
_diffrn_reflns_limit_k_min -6
_diffrn_reflns_limit_l_max 20
_diffrn_reflns_limit_l_min -20
_diffrn_reflns_number 23953
_diffrn_reflns_theta_full 70.000
_diffrn_reflns_theta_max 72.397
_diffrn_reflns_theta_min 4.106
_exptl_absorpt_coefficient_mu 1.595
_exptl_absorpt_correction_T_max 0.93
_exptl_absorpt_correction_T_min 0.80
_exptl_absorpt_correction_type multi-scan
_exptl_absorpt_process_details
;
(<i>TWINABS</i>; Sheldrick, 2009)
;
_exptl_crystal_colour 'pale yellow'
_exptl_crystal_density_diffrn 1.367
_exptl_crystal_density_method 'not measured'
_exptl_crystal_description 'thick plate'
_exptl_crystal_F_000 888
_exptl_crystal_size_max 0.200
_exptl_crystal_size_mid 0.140
_exptl_crystal_size_min 0.050
_refine_diff_density_max 0.300
_refine_diff_density_min -0.446
_refine_ls_extinction_method none
_refine_ls_goodness_of_fit_ref 1.102
_refine_ls_hydrogen_treatment constr
_refine_ls_matrix_type full
_refine_ls_number_parameters 276
_refine_ls_number_reflns 7028
_refine_ls_number_restraints 1
_refine_ls_restrained_S_all 1.102
_refine_ls_R_factor_all 0.0679
_refine_ls_R_factor_gt 0.0603
_refine_ls_shift/su_max 0.000
_refine_ls_shift/su_mean 0.000
_refine_ls_structure_factor_coef Fsqd
_refine_ls_weighting_details 'w=1/[\s^2^(Fo^2^)+(0.0465P)^2^+2.5618P] where P=(Fo^2^+2Fc^2^)/3'
_refine_ls_weighting_scheme calc
_refine_ls_wR_factor_gt 0.1491
_refine_ls_wR_factor_ref 0.1540
_reflns_number_gt 6233
_reflns_number_total 7028
_reflns_threshold_expression 'I > 2\s(I)'
_cod_data_source_file tk4023sup1.cif
_cod_data_source_block I
_cod_database_code 1544626
_shelx_space_group_comment
;
The symmetry employed for this shelxl refinement is uniquely defined
by the following loop, which should always be used as a source of
symmetry information in preference to the above space-group names.
They are only intended as comments.
;
_shelx_estimated_absorpt_t_min 0.741
_shelx_estimated_absorpt_t_max 0.925

loop_
_space_group_symop_operation_xyz
'x, y, z'
'-x, y+1/2, -z+1/2'
'-x, -y, -z'
'x, -y-1/2, z-1/2'

loop_
_atom_site_type_symbol
_atom_site_label
_atom_site_fract_x
_atom_site_fract_y
_atom_site_fract_z
_atom_site_U_iso_or_equiv
_atom_site_adp_type
_atom_site_calc_flag
_atom_site_occupancy
_atom_site_disorder_assembly
_atom_site_disorder_group
S S1 0.88790(3) 0.42683(15) 0.76061(5) 0.0284(2) Uani d 1 . .
O O1 0.70554(9) 0.3764(4) 0.72354(15) 0.0342(5) Uani d 1 . .
N N1 0.77326(11) 0.1308(4) 0.67988(15) 0.0223(5) Uani d 1 . .
N N2 0.68783(12) -0.1707(5) 0.50832(16) 0.0297(6) Uani d 1 . .
N N3 0.66341(13) -0.0963(5) 0.43493(17) 0.0313(6) Uani d 1 . .
N N4 0.65522(11) 0.1371(5) 0.44063(16) 0.0261(6) Uani d 1 . .
C C1 0.83238(13) 0.0659(5) 0.66352(17) 0.0220(6) Uani d 1 . .
C C2 0.83797(15) -0.1250(6) 0.61264(19) 0.0273(7) Uani d 1 . .
H H2 0.8018 -0.2075 0.5881 0.033 Uiso calc 1 . .
C C3 0.89534(16) -0.1945(6) 0.59781(19) 0.0326(7) Uani d 1 . .
H H3 0.8983 -0.3252 0.5637 0.039 Uiso calc 1 . .
C C4 0.94865(15) -0.0745(6) 0.6324(2) 0.0328(7) Uani d 1 . .
H H4 0.9881 -0.1227 0.6221 0.039 Uiso calc 1 . .
C C5 0.94397(14) 0.1147(6) 0.68178(19) 0.0300(7) Uani d 1 . .
H H5 0.9803 0.1971 0.7057 0.036 Uiso calc 1 . .
C C6 0.88592(13) 0.1866(5) 0.69698(17) 0.0230(6) Uani d 1 . .
C C7 0.81087(13) 0.4751(5) 0.76739(17) 0.0211(6) Uani d 1 . .
C C8 0.75995(13) 0.3258(5) 0.72220(18) 0.0230(6) Uani d 1 . .
C C9 0.79322(14) 0.6470(5) 0.81425(18) 0.0247(6) Uani d 1 . .
H H9 0.7498 0.6536 0.8141 0.030 Uiso calc 1 . .
C C10 0.82944(14) 0.8232(5) 0.86485(18) 0.0241(6) Uani d 1 . .
C C11 0.89435(15) 0.8496(6) 0.8771(2) 0.0302(7) Uani d 1 . .
H H11 0.9186 0.7413 0.8531 0.036 Uiso calc 1 . .
C C12 0.92330(17) 1.0315(6) 0.9238(2) 0.0369(8) Uani d 1 . .
H H12 0.9672 1.0466 0.9312 0.044 Uiso calc 1 . .
C C13 0.88953(18) 1.1910(6) 0.9598(2) 0.0369(8) Uani d 1 . .
H H13 0.9098 1.3164 0.9911 0.044 Uiso calc 1 . .
C C14 0.82594(18) 1.1669(7) 0.9499(2) 0.0385(8) Uani d 1 . .
H H14 0.8024 1.2760 0.9747 0.046 Uiso calc 1 . .
C C15 0.79610(16) 0.9849(6) 0.9041(2) 0.0311(7) Uani d 1 . .
H H15 0.7524 0.9687 0.8990 0.037 Uiso calc 1 . .
C C16 0.71955(13) -0.0199(6) 0.64796(18) 0.0249(6) Uani d 1 . .
H H16A 0.6860 0.0110 0.6791 0.030 Uiso calc 1 . .
H H16B 0.7320 -0.1861 0.6567 0.030 Uiso calc 1 . .
C C17 0.69457(13) 0.0164(5) 0.56004(18) 0.0227(6) Uani d 1 . .
C C18 0.67379(13) 0.2130(6) 0.51696(18) 0.0246(6) Uani d 1 . .
H H18 0.6727 0.3689 0.5366 0.030 Uiso calc 1 . .
C C19 0.62386(14) 0.2704(7) 0.37012(18) 0.0316(7) Uani d 1 . .
H H19A 0.6295 0.1889 0.3199 0.038 Uiso calc 1 A 1
H H19B 0.6428 0.4280 0.3701 0.038 Uiso calc 1 A 1
C C20 0.55570(13) 0.2949(8) 0.3717(3) 0.0255(7) Uani d 0.503(3) B 1
C C21 0.52512(18) 0.4923(8) 0.3359(3) 0.0379(12) Uani d 0.503(3) B 1
H H21 0.5475 0.6087 0.3126 0.045 Uiso calc 0.503(3) B 1
C C22 0.46179(18) 0.5194(7) 0.3343(3) 0.0432(13) Uani d 0.503(3) B 1
H H22 0.4409 0.6543 0.3099 0.052 Uiso calc 0.503(3) B 1
C C23 0.42904(13) 0.3490(9) 0.3685(4) 0.0393(9) Uani d 0.503(3) B 1
H H23 0.3858 0.3675 0.3674 0.047 Uiso calc 0.503(3) B 1
C C24 0.45962(18) 0.1516(8) 0.4042(3) 0.0436(13) Uani d 0.503(3) B 1
H H24 0.4372 0.0352 0.4276 0.052 Uiso calc 0.503(3) B 1
C C25 0.52295(18) 0.1245(7) 0.4058(3) 0.0350(11) Uani d 0.503(3) B 1
H H25 0.5439 -0.0104 0.4302 0.042 Uiso calc 0.503(3) B 1
C C20A 0.55436(12) 0.2896(9) 0.3669(3) 0.0255(7) Uani d 0.497(3) B 2
C C21A 0.53085(17) 0.4827(8) 0.4020(3) 0.0379(12) Uani d 0.497(3) B 2
H H21A 0.5583 0.5996 0.4280 0.045 Uiso calc 0.497(3) B 2
C C22A 0.46723(19) 0.5046(8) 0.3990(3) 0.0432(13) Uani d 0.497(3) B 2
H H22A 0.4512 0.6365 0.4230 0.052 Uiso calc 0.497(3) B 2
C C23A 0.42711(13) 0.3335(9) 0.3609(4) 0.0393(9) Uani d 0.497(3) B 2
H H23A 0.3836 0.3485 0.3589 0.047 Uiso calc 0.497(3) B 2
C C24A 0.45062(17) 0.1404(8) 0.3258(3) 0.0436(13) Uani d 0.497(3) B 2
H H24A 0.4232 0.0235 0.2998 0.052 Uiso calc 0.497(3) B 2
C C25A 0.51425(19) 0.1185(7) 0.3288(3) 0.0350(11) Uani d 0.497(3) B 2
H H25A 0.5303 -0.0134 0.3048 0.042 Uiso calc 0.497(3) B 2

loop_
_atom_site_aniso_label
_atom_site_aniso_U_11
_atom_site_aniso_U_22
_atom_site_aniso_U_33
_atom_site_aniso_U_12
_atom_site_aniso_U_13
_atom_site_aniso_U_23
S1 0.0176(3) 0.0335(4) 0.0335(4) -0.0004(3) 0.0028(3) -0.0095(3)
O1 0.0164(10) 0.0406(14) 0.0449(14) 0.0019(9) 0.0033(9) -0.0071(11)
N1 0.0181(11) 0.0242(13) 0.0236(12) -0.0010(10) 0.0010(9) -0.0008(10)
N2 0.0276(14) 0.0271(15) 0.0320(14) 0.0011(11) -0.0009(11) -0.0045(11)
N3 0.0310(14) 0.0301(15) 0.0308(14) 0.0022(11) -0.0001(11) -0.0032(12)
N4 0.0201(12) 0.0288(14) 0.0281(13) 0.0005(10) 0.0006(10) 0.0033(11)
C1 0.0204(14) 0.0265(16) 0.0192(13) 0.0044(11) 0.0034(11) 0.0052(12)
C2 0.0269(15) 0.0266(17) 0.0272(15) 0.0037(13) 0.0012(12) 0.0000(13)
C3 0.0331(17) 0.0348(18) 0.0299(16) 0.0095(15) 0.0053(13) -0.0054(13)
C4 0.0258(16) 0.041(2) 0.0323(17) 0.0106(14) 0.0066(13) -0.0033(15)
C5 0.0201(14) 0.042(2) 0.0271(16) 0.0026(13) 0.0023(12) -0.0024(14)
C6 0.0218(14) 0.0279(16) 0.0186(13) 0.0041(12) 0.0016(11) 0.0018(11)
C7 0.0183(13) 0.0239(15) 0.0203(14) 0.0004(11) 0.0013(10) 0.0027(11)
C8 0.0203(14) 0.0253(16) 0.0230(14) 0.0004(11) 0.0024(11) 0.0035(12)
C9 0.0214(14) 0.0251(16) 0.0277(15) 0.0020(12) 0.0046(11) 0.0019(12)
C10 0.0280(15) 0.0217(16) 0.0231(14) 0.0011(12) 0.0061(12) 0.0024(11)
C11 0.0294(16) 0.0286(17) 0.0343(17) -0.0034(13) 0.0101(13) -0.0036(14)
C12 0.0386(18) 0.035(2) 0.0363(18) -0.0125(15) 0.0044(14) -0.0010(15)
C13 0.054(2) 0.0260(18) 0.0285(16) -0.0072(16) 0.0007(15) -0.0017(13)
C14 0.052(2) 0.032(2) 0.0304(17) 0.0071(16) 0.0044(15) -0.0067(14)
C15 0.0323(17) 0.0309(18) 0.0302(16) 0.0061(13) 0.0054(13) -0.0014(14)
C16 0.0220(14) 0.0253(16) 0.0264(15) -0.0041(12) 0.0017(11) 0.0019(12)
C17 0.0150(13) 0.0235(15) 0.0285(15) -0.0015(11) 0.0005(11) -0.0024(12)
C18 0.0208(14) 0.0236(16) 0.0289(15) -0.0014(11) 0.0027(11) -0.0020(12)
C19 0.0228(15) 0.043(2) 0.0274(15) 0.0015(14) 0.0005(12) 0.0090(15)
C20 0.0208(14) 0.0297(17) 0.0242(15) 0.0009(12) -0.0006(11) 0.0024(13)
C21 0.029(2) 0.038(3) 0.045(3) -0.004(2) 0.002(2) -0.002(3)
C22 0.032(3) 0.041(3) 0.055(3) 0.006(2) 0.005(3) -0.008(3)
C23 0.0213(16) 0.045(2) 0.051(2) 0.0018(15) 0.0041(15) -0.0034(18)
C24 0.025(2) 0.042(3) 0.062(3) -0.007(2) 0.004(2) -0.003(3)
C25 0.026(2) 0.032(3) 0.046(3) 0.0020(19) 0.003(2) 0.000(2)
C20A 0.0208(14) 0.0297(17) 0.0242(15) 0.0009(12) -0.0006(11) 0.0024(13)
C21A 0.029(2) 0.038(3) 0.045(3) -0.004(2) 0.002(2) -0.002(3)
C22A 0.032(3) 0.041(3) 0.055(3) 0.006(2) 0.005(3) -0.008(3)
C23A 0.0213(16) 0.045(2) 0.051(2) 0.0018(15) 0.0041(15) -0.0034(18)
C24A 0.025(2) 0.042(3) 0.062(3) -0.007(2) 0.004(2) -0.003(3)
C25A 0.026(2) 0.032(3) 0.046(3) 0.0020(19) 0.003(2) 0.000(2)

loop_
_atom_type_symbol
_atom_type_description
_atom_type_scat_dispersion_real
_atom_type_scat_dispersion_imag
_atom_type_scat_source
C C 0.0181 0.0091 'International Tables Vol C Tables 4.2.6.8 and 6.1.1.4'
H H 0.0000 0.0000 'International Tables Vol C Tables 4.2.6.8 and 6.1.1.4'
N N 0.0311 0.0180 'International Tables Vol C Tables 4.2.6.8 and 6.1.1.4'
O O 0.0492 0.0322 'International Tables Vol C Tables 4.2.6.8 and 6.1.1.4'
S S 0.3331 0.5567 'International Tables Vol C Tables 4.2.6.8 and 6.1.1.4'

loop_
_geom_angle_atom_site_label_1
_geom_angle_atom_site_label_2
_geom_angle_atom_site_label_3
_geom_angle
C7 S1 C6 104.38(14)
C8 N1 C1 126.5(2)
C8 N1 C16 115.4(2)
C1 N1 C16 118.1(3)
N3 N2 C17 108.8(3)
N2 N3 N4 106.7(3)
C18 N4 N3 111.3(3)
C18 N4 C19 128.3(3)
N3 N4 C19 120.1(3)
C6 C1 C2 118.2(3)
C6 C1 N1 121.7(3)
C2 C1 N1 120.1(3)
C3 C2 C1 120.9(3)
C3 C2 H2 119.6
C1 C2 H2 119.6
C2 C3 C4 120.4(3)
C2 C3 H3 119.8
C4 C3 H3 119.8
C5 C4 C3 119.5(3)
C5 C4 H4 120.3
C3 C4 H4 120.3
C4 C5 C6 120.4(3)
C4 C5 H5 119.8
C6 C5 H5 119.8
C1 C6 C5 120.5(3)
C1 C6 S1 124.6(2)
C5 C6 S1 114.8(2)
C9 C7 C8 116.3(3)
C9 C7 S1 122.3(2)
C8 C7 S1 121.4(2)
O1 C8 N1 119.5(3)
O1 C8 C7 119.6(3)
N1 C8 C7 120.9(2)
C7 C9 C10 131.0(3)
C7 C9 H9 114.5
C10 C9 H9 114.5
C11 C10 C15 117.0(3)
C11 C10 C9 126.2(3)
C15 C10 C9 116.8(3)
C12 C11 C10 120.8(3)
C12 C11 H11 119.6
C10 C11 H11 119.6
C13 C12 C11 121.1(3)
C13 C12 H12 119.5
C11 C12 H12 119.5
C12 C13 C14 119.3(3)
C12 C13 H13 120.3
C14 C13 H13 120.3
C13 C14 C15 120.5(3)
C13 C14 H14 119.7
C15 C14 H14 119.7
C14 C15 C10 121.2(3)
C14 C15 H15 119.4
C10 C15 H15 119.4
N1 C16 C17 113.9(2)
N1 C16 H16A 108.8
C17 C16 H16A 108.8
N1 C16 H16B 108.8
C17 C16 H16B 108.8
H16A C16 H16B 107.7
N2 C17 C18 108.3(3)
N2 C17 C16 120.0(3)
C18 C17 C16 131.7(3)
N4 C18 C17 104.9(3)
N4 C18 H18 127.6
C17 C18 H18 127.6
N4 C19 C20 110.9(3)
N4 C19 C20A 112.8(3)
N4 C19 H19A 109.5
C20 C19 H19A 109.5
N4 C19 H19B 109.5
C20 C19 H19B 109.5
H19A C19 H19B 108.1
C21 C20 C25 120.0
C21 C20 C19 118.1(3)
C25 C20 C19 121.9(3)
C22 C21 C20 120.0
C22 C21 H21 120.0
C20 C21 H21 120.0
C21 C22 C23 120.0
C21 C22 H22 120.0
C23 C22 H22 120.0
C24 C23 C22 120.0
C24 C23 H23 120.0
C22 C23 H23 120.0
C25 C24 C23 120.0
C25 C24 H24 120.0
C23 C24 H24 120.0
C24 C25 C20 120.0
C24 C25 H25 120.0
C20 C25 H25 120.0
C21A C20A C25A 120.0
C21A C20A C19 119.1(3)
C25A C20A C19 120.9(3)
C20A C21A C22A 120.0
C20A C21A H21A 120.0
C22A C21A H21A 120.0
C23A C22A C21A 120.0
C23A C22A H22A 120.0
C21A C22A H22A 120.0
C22A C23A C24A 120.0
C22A C23A H23A 120.0
C24A C23A H23A 120.0
C25A C24A C23A 120.0
C25A C24A H24A 120.0
C23A C24A H24A 120.0
C24A C25A C20A 120.0
C24A C25A H25A 120.0
C20A C25A H25A 120.0

loop_
_geom_bond_atom_site_label_1
_geom_bond_atom_site_label_2
_geom_bond_distance
S1 C7 1.732(3)
S1 C6 1.733(3)
O1 C8 1.229(4)
N1 C8 1.378(4)
N1 C1 1.419(4)
N1 C16 1.478(4)
N2 N3 1.324(4)
N2 C17 1.367(4)
N3 N4 1.348(4)
N4 C18 1.346(4)
N4 C19 1.471(4)
C1 C6 1.389(4)
C1 C2 1.402(4)
C2 C3 1.381(5)
C2 H2 0.9500
C3 C4 1.388(5)
C3 H3 0.9500
C4 C5 1.376(5)
C4 H4 0.9500
C5 C6 1.401(4)
C5 H5 0.9500
C7 C9 1.356(4)
C7 C8 1.497(4)
C9 C10 1.456(4)
C9 H9 0.9500
C10 C11 1.407(4)
C10 C15 1.410(4)
C11 C12 1.384(5)
C11 H11 0.9500
C12 C13 1.377(5)
C12 H12 0.9500
C13 C14 1.379(5)
C13 H13 0.9500
C14 C15 1.384(5)
C14 H14 0.9500
C15 H15 0.9500
C16 C17 1.496(4)
C16 H16A 0.9900
C16 H16B 0.9900
C17 C18 1.367(4)
C18 H18 0.9500
C19 C20 1.503(4)
C19 C20A 1.516(4)
C19 H19A 0.9900
C19 H19B 0.9900
C20 C21 1.3900
C20 C25 1.3900
C21 C22 1.3900
C21 H21 0.9500
C22 C23 1.3900
C22 H22 0.9500
C23 C24 1.3900
C23 H23 0.9500
C24 C25 1.3900
C24 H24 0.9500
C25 H25 0.9500
C20A C21A 1.3900
C20A C25A 1.3900
C21A C22A 1.3900
C21A H21A 0.9500
C22A C23A 1.3900
C22A H22A 0.9500
C23A C24A 1.3900
C23A H23A 0.9500
C24A C25A 1.3900
C24A H24A 0.9500
C25A H25A 0.9500

loop_
_geom_hbond_atom_site_label_D
_geom_hbond_atom_site_label_H
_geom_hbond_atom_site_label_A
_geom_hbond_site_symmetry_A
_geom_hbond_distance_DH
_geom_hbond_distance_HA
_geom_hbond_distance_DA
_geom_hbond_angle_DHA
C19 H19A O1 4_565 0.99 2.55 3.395(4) 144

loop_
_geom_torsion_atom_site_label_1
_geom_torsion_atom_site_label_2
_geom_torsion_atom_site_label_3
_geom_torsion_atom_site_label_4
_geom_torsion
C17 N2 N3 N4 0.3(3)
N2 N3 N4 C18 -0.4(3)
N2 N3 N4 C19 -175.0(3)
C8 N1 C1 C6 6.7(4)
C16 N1 C1 C6 -174.5(3)
C8 N1 C1 C2 -173.5(3)
C16 N1 C1 C2 5.3(4)
C6 C1 C2 C3 1.6(4)
N1 C1 C2 C3 -178.2(3)
C1 C2 C3 C4 -0.7(5)
C2 C3 C4 C5 0.0(5)
C3 C4 C5 C6 -0.2(5)
C2 C1 C6 C5 -1.7(4)
N1 C1 C6 C5 178.1(3)
C2 C1 C6 S1 179.7(2)
N1 C1 C6 S1 -0.5(4)
C4 C5 C6 C1 1.0(5)
C4 C5 C6 S1 179.8(3)
C7 S1 C6 C1 -1.7(3)
C7 S1 C6 C5 179.6(2)
C6 S1 C7 C9 178.1(3)
C6 S1 C7 C8 -1.1(3)
C1 N1 C8 O1 171.2(3)
C16 N1 C8 O1 -7.7(4)
C1 N1 C8 C7 -9.6(4)
C16 N1 C8 C7 171.5(3)
C9 C7 C8 O1 6.3(4)
S1 C7 C8 O1 -174.4(2)
C9 C7 C8 N1 -172.9(3)
S1 C7 C8 N1 6.3(4)
C8 C7 C9 C10 -179.2(3)
S1 C7 C9 C10 1.5(5)
C7 C9 C10 C11 -1.3(5)
C7 C9 C10 C15 177.6(3)
C15 C10 C11 C12 -1.9(5)
C9 C10 C11 C12 176.9(3)
C10 C11 C12 C13 0.3(5)
C11 C12 C13 C14 0.9(5)
C12 C13 C14 C15 -0.2(5)
C13 C14 C15 C10 -1.6(5)
C11 C10 C15 C14 2.6(5)
C9 C10 C15 C14 -176.4(3)
C8 N1 C16 C17 100.5(3)
C1 N1 C16 C17 -78.5(3)
N3 N2 C17 C18 -0.2(3)
N3 N2 C17 C16 178.1(3)
N1 C16 C17 N2 126.5(3)
N1 C16 C17 C18 -55.6(4)
N3 N4 C18 C17 0.2(3)
C19 N4 C18 C17 174.3(3)
N2 C17 C18 N4 0.0(3)
C16 C17 C18 N4 -178.1(3)
C18 N4 C19 C20 -79.4(4)
N3 N4 C19 C20 94.2(4)
C18 N4 C19 C20A -82.2(4)
N3 N4 C19 C20A 91.4(4)
N4 C19 C20 C21 150.6(3)
N4 C19 C20 C25 -30.9(5)
C25 C20 C21 C22 0.0
C19 C20 C21 C22 178.5(5)
C20 C21 C22 C23 0.0
C21 C22 C23 C24 0.0
C22 C23 C24 C25 0.0
C23 C24 C25 C20 0.0
C21 C20 C25 C24 0.0
C19 C20 C25 C24 -178.5(5)
N4 C19 C20A C21A 92.4(4)
N4 C19 C20A C25A -88.2(4)
C25A C20A C21A C22A 0.0
C19 C20A C21A C22A 179.4(5)
C20A C21A C22A C23A 0.0
C21A C22A C23A C24A 0.0
C22A C23A C24A C25A 0.0
C23A C24A C25A C20A 0.0
C21A C20A C25A C24A 0.0
C19 C20A C25A C24A -179.4(5)

_cod_database_fobs_code 1544626
